data_4029871
loop_
_publ_author_name
'Cao, Ming-Ming'
'Zhang, Yu'
'Li, Xiao-Hui'
'Peng, Zong-Gen'
'Jiang, Jian-Dong'
'Gu, Yu-Cheng'
'Di, Ying-Tong'
'Li, Xiao-Nian'
'Chen, Duo-Zhi'
'Xia, Cheng-Feng'
'He, Hong-Ping'
'Li, Shun-Lin'
'Hao, Xiao-Jiang'

_publ_section_title
;
 Cyclohexane-Fused Octahydroquinolizine Alkaloids from Myrioneuron faberi
 with Activity against Hepatitis C Virus.
;
_journal_issue 17
_journal_name_full 'The Journal of organic chemistry'
_journal_page_first 7945
_journal_page_last 7950
_journal_paper_doi 10.1021/jo501076x
_journal_volume 79
_journal_year 2014
_chemical_formula_moiety 'C20 H36 N2 O2'
_chemical_formula_sum 'C20 H36 N2 O2'
_chemical_formula_weight 336.51
_chemical_name_systematic
; 
 ? 
;
_space_group_IT_number 2
_symmetry_cell_setting triclinic
_symmetry_space_group_name_Hall '-P 1'
_symmetry_space_group_name_H-M 'P -1'
_atom_sites_solution_hydrogens geom
_atom_sites_solution_primary direct
_atom_sites_solution_secondary difmap
_audit_creation_method SHELXL-97
_cell_angle_alpha 86.715(3)
_cell_angle_beta 76.606(2)
_cell_angle_gamma 87.794(3)
_cell_formula_units_Z 2
_cell_length_a 8.6049(16)
_cell_length_b 9.2797(17)
_cell_length_c 11.975(2)
_cell_measurement_reflns_used 6269
_cell_measurement_temperature 100(2)
_cell_measurement_theta_max 29.78
_cell_measurement_theta_min 2.43
_cell_volume 928.4(3)
_computing_cell_refinement 'Bruker SAINT'
_computing_data_collection 'Bruker APEX2'
_computing_data_reduction 'Bruker SAINT'
_computing_molecular_graphics 'Bruker SHELXTL'
_computing_publication_material 'Bruker SHELXTL'
_computing_structure_refinement 'SHELXL-97 (Sheldrick, 2008)'
_computing_structure_solution 'SHELXS-97 (Sheldrick, 2008)'
_diffrn_ambient_temperature 100(2)
_diffrn_measured_fraction_theta_full 0.928
_diffrn_measured_fraction_theta_max 0.928
_diffrn_measurement_device_type 'Bruker APEX-II CCD'
_diffrn_measurement_method '\f and \w scans'
_diffrn_radiation_monochromator graphite
_diffrn_radiation_source 'fine-focus sealed tube'
_diffrn_radiation_type MoK\a
_diffrn_radiation_wavelength 0.71073
_diffrn_reflns_av_R_equivalents 0.0378
_diffrn_reflns_av_sigmaI/netI 0.0451
_diffrn_reflns_limit_h_max 11
_diffrn_reflns_limit_h_min -12
_diffrn_reflns_limit_k_max 12
_diffrn_reflns_limit_k_min -12
_diffrn_reflns_limit_l_max 16
_diffrn_reflns_limit_l_min -16
_diffrn_reflns_number 12341
_diffrn_reflns_theta_full 29.99
_diffrn_reflns_theta_max 29.99
_diffrn_reflns_theta_min 1.75
_exptl_absorpt_coefficient_mu 0.077
_exptl_absorpt_correction_T_max 0.9893
_exptl_absorpt_correction_T_min 0.9134
_exptl_absorpt_correction_type multi-scan
_exptl_absorpt_process_details sadabs
_exptl_crystal_colour colourless
_exptl_crystal_density_diffrn 1.204
_exptl_crystal_density_method 'not measured'
_exptl_crystal_description prism
_exptl_crystal_F_000 372
_exptl_crystal_size_max 1.20
_exptl_crystal_size_mid 0.35
_exptl_crystal_size_min 0.14
_refine_diff_density_max 0.417
_refine_diff_density_min -0.330
_refine_diff_density_rms 0.057
_refine_ls_extinction_method none
_refine_ls_goodness_of_fit_ref 1.071
_refine_ls_hydrogen_treatment constr
_refine_ls_matrix_type full
_refine_ls_number_parameters 232
_refine_ls_number_reflns 5005
_refine_ls_number_restraints 35
_refine_ls_restrained_S_all 1.068
_refine_ls_R_factor_all 0.0637
_refine_ls_R_factor_gt 0.0476
_refine_ls_shift/su_max 0.001
_refine_ls_shift/su_mean 0.000
_refine_ls_structure_factor_coef Fsqd
_refine_ls_weighting_details 'calc w=1/[\s^2^(Fo^2^)+(0.0554P)^2^+0.3639P] where P=(Fo^2^+2Fc^2^)/3'
_refine_ls_weighting_scheme calc
_refine_ls_wR_factor_gt 0.1220
_refine_ls_wR_factor_ref 0.1338
_reflns_number_gt 3980
_reflns_number_total 5005
_reflns_threshold_expression >2sigma(I)
_cod_data_source_file jo501076x_si_003.cif
_cod_data_source_block mo_hm12_2_0m
_cod_depositor_comments
;
The following automatic conversions were performed:

'_symmetry_cell_setting' value 'Triclinic' changed to 'triclinic'
according to
/usr/data/users/saulius/crontab/automatic-downloads/rss-feeds/ACS/lib/dictionaries/cif_core.dic
dictionary named 'cif_core.dic' version 2.4.2 from 2011-04-26.

Automatic conversion script
Id: cif_fix_values 2281 2013-09-26 08:29:07Z andrius 

 Adding full bibliography for 4029870--4029871.cif.
;
_cod_original_cell_volume 928.3(3)
_cod_database_code 4029871

loop_
_symmetry_equiv_pos_as_xyz
'x, y, z'
'-x, -y, -z'

loop_
_atom_site_label
_atom_site_type_symbol
_atom_site_fract_x
_atom_site_fract_y
_atom_site_fract_z
_atom_site_U_iso_or_equiv
_atom_site_adp_type
_atom_site_occupancy
_atom_site_symmetry_multiplicity
_atom_site_calc_flag
_atom_site_refinement_flags
_atom_site_disorder_assembly
_atom_site_disorder_group
O12 O 0.79341(10) 0.68891(9) 0.34235(7) 0.01607(18) Uani 1 1 d D . .
C13A C 0.9304(5) 0.6439(8) 0.3864(5) 0.0154(4) Uani 0.779(3) 1 d PDU A 1
H13A H 0.9039 0.6542 0.4715 0.018 Uiso 0.779(3) 1 calc PR A 1
O13A O 0.98012(13) 0.49705(11) 0.36301(9) 0.0164(3) Uani 0.779(3) 1 d PDU A 1
H13C H 0.9043 0.4421 0.3918 0.025 Uiso 0.779(3) 1 calc PR A 1
C13B C 0.9335(18) 0.640(3) 0.3797(18) 0.0154(4) Uani 0.221(3) 1 d PDU A 2
H13B H 0.9626 0.5378 0.3612 0.018 Uiso 0.221(3) 1 calc PR A 2
O13B O 0.8750(5) 0.6551(5) 0.5001(3) 0.0233(12) Uani 0.221(3) 1 d PDU A 2
H13D H 0.9294 0.7156 0.5229 0.035 Uiso 0.221(3) 1 calc PR A 2
N18 N 1.21189(12) 0.70536(11) 0.49616(8) 0.0175(2) Uani 1 1 d . . .
N1 N 0.84399(12) 0.75906(11) -0.01899(8) 0.0150(2) Uani 1 1 d . . .
C4 C 0.58784(17) 0.68590(16) -0.12564(11) 0.0264(3) Uani 1 1 d . . .
H4A H 0.5971 0.5796 -0.1296 0.032 Uiso 1 1 calc R . .
H4B H 0.4967 0.7203 -0.1585 0.032 Uiso 1 1 calc R . .
C5 C 0.55763(16) 0.72666(15) -0.00044(11) 0.0225(3) Uani 1 1 d . . .
H5A H 0.4625 0.6762 0.0451 0.027 Uiso 1 1 calc R . .
H5B H 0.5352 0.8319 0.0040 0.027 Uiso 1 1 calc R . .
C6 C 0.70158(14) 0.68623(13) 0.05076(10) 0.0158(2) Uani 1 1 d . A .
H6 H 0.7217 0.5798 0.0449 0.019 Uiso 1 1 calc R . .
C7 C 0.67005(13) 0.71949(13) 0.17928(9) 0.0152(2) Uani 1 1 d . . .
H7 H 0.5831 0.6557 0.2227 0.018 Uiso 1 1 calc R A .
C12 C 0.82155(13) 0.67803(12) 0.22010(9) 0.0135(2) Uani 1 1 d . A .
H12 H 0.8515 0.5755 0.2016 0.016 Uiso 1 1 calc R . .
C11 C 0.95649(13) 0.77436(12) 0.15400(9) 0.0130(2) Uani 1 1 d . . .
C15 C 1.10646(13) 0.73788(13) 0.19965(9) 0.0146(2) Uani 1 1 d . A .
H15A H 1.1896 0.8088 0.1658 0.017 Uiso 1 1 calc R . .
H15B H 1.1486 0.6410 0.1753 0.017 Uiso 1 1 calc R . .
C14 C 1.07183(14) 0.73966(13) 0.33142(9) 0.0149(2) Uani 1 1 d D . .
H14 H 1.0420 0.8410 0.3538 0.018 Uiso 1 1 calc R A 1
C17 C 1.22308(14) 0.69498(13) 0.37180(9) 0.0168(2) Uani 1 1 d . A .
H17A H 1.2519 0.5939 0.3515 0.020 Uiso 1 1 calc R . .
H17B H 1.3112 0.7562 0.3290 0.020 Uiso 1 1 calc R . .
C8 C 0.61897(14) 0.87655(13) 0.20690(10) 0.0181(2) Uani 1 1 d . A .
H8A H 0.5189 0.9008 0.1818 0.022 Uiso 1 1 calc R . .
H8B H 0.5970 0.8859 0.2911 0.022 Uiso 1 1 calc R . .
C9 C 0.74697(14) 0.98364(13) 0.14780(10) 0.0179(2) Uani 1 1 d . . .
H9A H 0.7174 1.0805 0.1780 0.021 Uiso 1 1 calc R A .
H9B H 0.7524 0.9904 0.0642 0.021 Uiso 1 1 calc R . .
C10 C 0.91131(14) 0.93622(12) 0.16839(9) 0.0157(2) Uani 1 1 d . A .
H10A H 0.9147 0.9601 0.2473 0.019 Uiso 1 1 calc R . .
H10B H 0.9937 0.9936 0.1145 0.019 Uiso 1 1 calc R . .
C16 C 0.98517(14) 0.73364(12) 0.02849(9) 0.0140(2) Uani 1 1 d . A .
H16A H 1.0742 0.7907 -0.0184 0.017 Uiso 1 1 calc R . .
H16B H 1.0176 0.6303 0.0233 0.017 Uiso 1 1 calc R . .
C2 C 0.87891(15) 0.71463(13) -0.13817(10) 0.0186(2) Uani 1 1 d . . .
H2A H 0.8995 0.6090 -0.1391 0.022 Uiso 1 1 calc R . .
H2B H 0.9767 0.7623 -0.1825 0.022 Uiso 1 1 calc R . .
C3 C 0.74136(17) 0.75371(15) -0.19516(11) 0.0250(3) Uani 1 1 d . . .
H3A H 0.7666 0.7186 -0.2740 0.030 Uiso 1 1 calc R . .
H3B H 0.7264 0.8600 -0.2006 0.030 Uiso 1 1 calc R . .
C19 C 1.36656(17) 0.65133(14) 0.51841(11) 0.0235(3) Uani 1 1 d . . .
H19A H 1.4536 0.7044 0.4653 0.028 Uiso 1 1 calc R . .
H19B H 1.3807 0.5481 0.5005 0.028 Uiso 1 1 calc R . .
C20 C 1.3835(2) 0.66605(16) 0.64067(12) 0.0311(3) Uani 1 1 d . . .
H20A H 1.3966 0.7679 0.6533 0.047 Uiso 1 1 calc R . .
H20B H 1.4772 0.6095 0.6528 0.047 Uiso 1 1 calc R . .
H20C H 1.2875 0.6303 0.6948 0.047 Uiso 1 1 calc R . .
C19' C 1.16570(15) 0.85139(14) 0.53753(10) 0.0194(2) Uani 1 1 d . . .
H19C H 1.1617 0.8489 0.6209 0.023 Uiso 1 1 calc R . .
H19D H 1.0562 0.8746 0.5279 0.023 Uiso 1 1 calc R . .
C20' C 1.27353(17) 0.97353(14) 0.47920(12) 0.0260(3) Uani 1 1 d . . .
H20D H 1.3845 0.9483 0.4814 0.039 Uiso 1 1 calc R . .
H20E H 1.2403 1.0625 0.5196 0.039 Uiso 1 1 calc R . .
H20F H 1.2651 0.9883 0.3991 0.039 Uiso 1 1 calc R . .

loop_
_atom_site_aniso_label
_atom_site_aniso_U_11
_atom_site_aniso_U_22
_atom_site_aniso_U_33
_atom_site_aniso_U_23
_atom_site_aniso_U_13
_atom_site_aniso_U_12
O12 0.0162(4) 0.0234(4) 0.0076(3) -0.0018(3) -0.0002(3) -0.0013(3)
C13A 0.0182(6) 0.0184(7) 0.0091(8) -0.0019(7) -0.0014(5) -0.0013(5)
O13A 0.0197(6) 0.0147(5) 0.0133(5) -0.0006(4) -0.0010(4) -0.0003(4)
C13B 0.0182(6) 0.0184(7) 0.0091(8) -0.0019(7) -0.0014(5) -0.0013(5)
O13B 0.032(2) 0.028(2) 0.0094(18) 0.0017(15) -0.0042(16) -0.0079(17)
N18 0.0221(5) 0.0197(5) 0.0114(4) -0.0033(4) -0.0042(4) -0.0020(4)
N1 0.0191(5) 0.0165(5) 0.0090(4) -0.0023(3) -0.0023(3) 0.0000(4)
C4 0.0294(7) 0.0336(7) 0.0204(6) -0.0056(5) -0.0141(5) 0.0032(5)
C5 0.0220(6) 0.0293(7) 0.0180(6) -0.0027(5) -0.0085(5) 0.0014(5)
C6 0.0179(5) 0.0168(5) 0.0132(5) -0.0021(4) -0.0045(4) -0.0008(4)
C7 0.0143(5) 0.0181(5) 0.0123(5) -0.0006(4) -0.0010(4) -0.0023(4)
C12 0.0166(5) 0.0162(5) 0.0069(4) -0.0010(4) -0.0008(4) -0.0020(4)
C11 0.0147(5) 0.0148(5) 0.0089(4) -0.0018(4) -0.0008(4) -0.0012(4)
C15 0.0156(5) 0.0170(5) 0.0102(5) -0.0018(4) -0.0009(4) -0.0019(4)
C14 0.0161(5) 0.0179(5) 0.0106(5) -0.0027(4) -0.0024(4) -0.0010(4)
C17 0.0186(5) 0.0209(6) 0.0112(5) -0.0036(4) -0.0033(4) 0.0006(4)
C8 0.0176(5) 0.0203(6) 0.0146(5) -0.0027(4) 0.0002(4) 0.0022(4)
C9 0.0219(6) 0.0150(5) 0.0151(5) -0.0029(4) -0.0011(4) 0.0017(4)
C10 0.0198(6) 0.0148(5) 0.0117(5) -0.0022(4) -0.0014(4) -0.0012(4)
C16 0.0172(5) 0.0146(5) 0.0092(4) -0.0020(4) -0.0007(4) -0.0002(4)
C2 0.0276(6) 0.0182(6) 0.0099(5) -0.0041(4) -0.0033(4) 0.0012(5)
C3 0.0361(7) 0.0268(7) 0.0143(5) -0.0033(5) -0.0104(5) 0.0037(5)
C19 0.0324(7) 0.0226(6) 0.0188(6) -0.0050(5) -0.0126(5) 0.0056(5)
C20 0.0500(9) 0.0266(7) 0.0226(6) -0.0055(5) -0.0205(6) 0.0070(6)
C19' 0.0208(6) 0.0233(6) 0.0140(5) -0.0067(4) -0.0030(4) 0.0021(5)
C20' 0.0328(7) 0.0202(6) 0.0248(6) -0.0045(5) -0.0052(5) -0.0009(5)

loop_
_atom_type_symbol
_atom_type_description
_atom_type_scat_dispersion_real
_atom_type_scat_dispersion_imag
_atom_type_scat_source
C C 0.0033 0.0016 'International Tables Vol C Tables 4.2.6.8 and 6.1.1.4'
H H 0.0000 0.0000 'International Tables Vol C Tables 4.2.6.8 and 6.1.1.4'
N N 0.0061 0.0033 'International Tables Vol C Tables 4.2.6.8 and 6.1.1.4'
O O 0.0106 0.0060 'International Tables Vol C Tables 4.2.6.8 and 6.1.1.4'

loop_
_geom_angle_atom_site_label_1
_geom_angle_atom_site_label_2
_geom_angle_atom_site_label_3
_geom_angle
C13B O12 C12 109.2(10)
C13B O12 C13A 3.4(15)
C12 O12 C13A 112.5(3)
O13A C13A O12 112.8(5)
O13A C13A C14 107.5(4)
O12 C13A C14 109.8(3)
O13A C13A H13A 108.9
O12 C13A H13A 108.9
C14 C13A H13A 108.9
C13A O13A H13C 109.5
O13B C13B O12 98.7(14)
O13B C13B C14 111.2(17)
O12 C13B C14 111.2(12)
O13B C13B H13B 111.7
O12 C13B H13B 111.7
C14 C13B H13B 111.7
C13B O13B H13D 109.5
C19' N18 C17 113.47(9)
C19' N18 C19 113.28(9)
C17 N18 C19 106.97(9)
C16 N1 C2 109.80(9)
C16 N1 C6 112.74(9)
C2 N1 C6 110.83(9)
C3 C4 C5 109.95(11)
C3 C4 H4A 109.7
C5 C4 H4A 109.7
C3 C4 H4B 109.7
C5 C4 H4B 109.7
H4A C4 H4B 108.2
C4 C5 C6 111.36(10)
C4 C5 H5A 109.4
C6 C5 H5A 109.4
C4 C5 H5B 109.4
C6 C5 H5B 109.4
H5A C5 H5B 108.0
N1 C6 C5 109.19(10)
N1 C6 C7 112.33(9)
C5 C6 C7 112.12(10)
N1 C6 H6 107.7
C5 C6 H6 107.7
C7 C6 H6 107.7
C12 C7 C8 110.19(9)
C12 C7 C6 107.49(9)
C8 C7 C6 115.25(9)
C12 C7 H7 107.9
C8 C7 H7 107.9
C6 C7 H7 107.9
O12 C12 C7 110.18(9)
O12 C12 C11 112.59(9)
C7 C12 C11 108.62(9)
O12 C12 H12 108.5
C7 C12 H12 108.5
C11 C12 H12 108.5
C12 C11 C16 105.33(9)
C12 C11 C15 108.52(9)
C16 C11 C15 109.85(9)
C12 C11 C10 111.47(9)
C16 C11 C10 112.08(9)
C15 C11 C10 109.47(9)
C11 C15 C14 111.95(9)
C11 C15 H15A 109.2
C14 C15 H15A 109.2
C11 C15 H15B 109.2
C14 C15 H15B 109.2
H15A C15 H15B 107.9
C13B C14 C17 113.2(7)
C13B C14 C13A 3.2(14)
C17 C14 C13A 112.6(2)
C13B C14 C15 107.6(9)
C17 C14 C15 109.41(9)
C13A C14 C15 110.5(3)
C13B C14 H14 110.4
C17 C14 H14 108.0
C13A C14 H14 108.0
C15 C14 H14 108.0
N18 C17 C14 115.38(9)
N18 C17 H17A 108.4
C14 C17 H17A 108.4
N18 C17 H17B 108.4
C14 C17 H17B 108.4
H17A C17 H17B 107.5
C9 C8 C7 112.24(9)
C9 C8 H8A 109.2
C7 C8 H8A 109.2
C9 C8 H8B 109.2
C7 C8 H8B 109.2
H8A C8 H8B 107.9
C8 C9 C10 111.06(10)
C8 C9 H9A 109.4
C10 C9 H9A 109.4
C8 C9 H9B 109.4
C10 C9 H9B 109.4
H9A C9 H9B 108.0
C9 C10 C11 115.69(9)
C9 C10 H10A 108.4
C11 C10 H10A 108.4
C9 C10 H10B 108.4
C11 C10 H10B 108.4
H10A C10 H10B 107.4
N1 C16 C11 112.79(9)
N1 C16 H16A 109.0
C11 C16 H16A 109.0
N1 C16 H16B 109.0
C11 C16 H16B 109.0
H16A C16 H16B 107.8
N1 C2 C3 111.61(10)
N1 C2 H2A 109.3
C3 C2 H2A 109.3
N1 C2 H2B 109.3
C3 C2 H2B 109.3
H2A C2 H2B 108.0
C2 C3 C4 110.17(10)
C2 C3 H3A 109.6
C4 C3 H3A 109.6
C2 C3 H3B 109.6
C4 C3 H3B 109.6
H3A C3 H3B 108.1
N18 C19 C20 114.71(11)
N18 C19 H19A 108.6
C20 C19 H19A 108.6
N18 C19 H19B 108.6
C20 C19 H19B 108.6
H19A C19 H19B 107.6
C19 C20 H20A 109.5
C19 C20 H20B 109.5
H20A C20 H20B 109.5
C19 C20 H20C 109.5
H20A C20 H20C 109.5
H20B C20 H20C 109.5
N18 C19' C20' 116.38(10)
N18 C19' H19C 108.2
C20' C19' H19C 108.2
N18 C19' H19D 108.2
C20' C19' H19D 108.2
H19C C19' H19D 107.3
C19' C20' H20D 109.5
C19' C20' H20E 109.5
H20D C20' H20E 109.5
C19' C20' H20F 109.5
H20D C20' H20F 109.5
H20E C20' H20F 109.5

loop_
_geom_bond_atom_site_label_1
_geom_bond_atom_site_label_2
_geom_bond_distance
O12 C13B 1.429(16)
O12 C12 1.4361(12)
O12 C13A 1.438(4)
C13A O13A 1.436(9)
C13A C14 1.533(4)
C13A H13A 1.0000
O13A H13C 0.8400
C13B O13B 1.42(2)
C13B C14 1.517(15)
C13B H13B 1.0000
O13B H13D 0.8400
N18 C19' 1.4778(15)
N18 C17 1.4784(14)
N18 C19 1.4803(16)
N1 C16 1.4620(15)
N1 C2 1.4684(14)
N1 C6 1.4768(15)
C4 C3 1.526(2)
C4 C5 1.5281(17)
C4 H4A 0.9900
C4 H4B 0.9900
C5 C6 1.5300(16)
C5 H5A 0.9900
C5 H5B 0.9900
C6 C7 1.5465(15)
C6 H6 1.0000
C7 C12 1.5237(16)
C7 C8 1.5380(16)
C7 H7 1.0000
C12 C11 1.5319(15)
C12 H12 1.0000
C11 C16 1.5325(14)
C11 C15 1.5332(15)
C11 C10 1.5462(16)
C15 C14 1.5374(15)
C15 H15A 0.9900
C15 H15B 0.9900
C14 C17 1.5253(16)
C14 H14 1.0000
C17 H17A 0.9900
C17 H17B 0.9900
C8 C9 1.5310(17)
C8 H8A 0.9900
C8 H8B 0.9900
C9 C10 1.5348(17)
C9 H9A 0.9900
C9 H9B 0.9900
C10 H10A 0.9900
C10 H10B 0.9900
C16 H16A 0.9900
C16 H16B 0.9900
C2 C3 1.5202(18)
C2 H2A 0.9900
C2 H2B 0.9900
C3 H3A 0.9900
C3 H3B 0.9900
C19 C20 1.5188(17)
C19 H19A 0.9900
C19 H19B 0.9900
C20 H20A 0.9800
C20 H20B 0.9800
C20 H20C 0.9800
C19' C20' 1.5244(18)
C19' H19C 0.9900
C19' H19D 0.9900
C20' H20D 0.9800
C20' H20E 0.9800
C20' H20F 0.9800

loop_
_geom_hbond_atom_site_label_D
_geom_hbond_atom_site_label_H
_geom_hbond_atom_site_label_A
_geom_hbond_distance_DH
_geom_hbond_distance_HA
_geom_hbond_distance_DA
_geom_hbond_angle_DHA
_geom_hbond_site_symmetry_A
O13B H13D N18 0.84 2.38 2.943(4) 125.4 .
O13A H13C N18 0.84 1.99 2.7724(15) 155.5 2_766

loop_
_geom_torsion_atom_site_label_1
_geom_torsion_atom_site_label_2
_geom_torsion_atom_site_label_3
_geom_torsion_atom_site_label_4
_geom_torsion
C13B O12 C13A O13A -46(18)
C12 O12 C13A O13A -59.2(3)
C13B O12 C13A C14 74(17)
C12 O12 C13A C14 60.6(6)
C12 O12 C13B O13B -177.6(8)
C13A O12 C13B O13B 16(17)
C12 O12 C13B C14 65(2)
C13A O12 C13B C14 -101(19)
C3 C4 C5 C6 -54.75(14)
C16 N1 C6 C5 176.26(9)
C2 N1 C6 C5 -60.20(12)
C16 N1 C6 C7 51.23(12)
C2 N1 C6 C7 174.76(9)
C4 C5 C6 N1 57.77(13)
C4 C5 C6 C7 -177.08(10)
N1 C6 C7 C12 -55.46(12)
C5 C6 C7 C12 -178.87(9)
N1 C6 C7 C8 67.82(12)
C5 C6 C7 C8 -55.59(13)
C13B O12 C12 C7 176.2(10)
C13A O12 C12 C7 177.0(3)
C13B O12 C12 C11 -62.4(10)
C13A O12 C12 C11 -61.5(3)
C8 C7 C12 O12 61.04(11)
C6 C7 C12 O12 -172.63(9)
C8 C7 C12 C11 -62.72(11)
C6 C7 C12 C11 63.61(11)
O12 C12 C11 C16 172.36(9)
C7 C12 C11 C16 -65.33(11)
O12 C12 C11 C15 54.77(12)
C7 C12 C11 C15 177.08(9)
O12 C12 C11 C10 -65.86(12)
C7 C12 C11 C10 56.45(11)
C12 C11 C15 C14 -50.76(12)
C16 C11 C15 C14 -165.43(9)
C10 C11 C15 C14 71.11(11)
O13B C13B C14 C17 69.3(17)
O12 C13B C14 C17 178.3(13)
O13B C13B C14 C13A -11(16)
O12 C13B C14 C13A 98(18)
O13B C13B C14 C15 -169.7(10)
O12 C13B C14 C15 -61(2)
O13A C13A C14 C13B 46(17)
O12 C13A C14 C13B -77(17)
O13A C13A C14 C17 -55.3(4)
O12 C13A C14 C17 -178.3(4)
O13A C13A C14 C15 67.4(3)
O12 C13A C14 C15 -55.6(6)
C11 C15 C14 C13B 53.7(10)
C11 C15 C14 C17 177.05(9)
C11 C15 C14 C13A 52.5(3)
C19' N18 C17 C14 -56.91(13)
C19 N18 C17 C14 177.41(10)
C13B C14 C17 N18 -65.7(13)
C13A C14 C17 N18 -62.3(4)
C15 C14 C17 N18 174.34(9)
C12 C7 C8 C9 60.42(12)
C6 C7 C8 C9 -61.41(13)
C7 C8 C9 C10 -49.65(13)
C8 C9 C10 C11 44.63(13)
C12 C11 C10 C9 -48.94(12)
C16 C11 C10 C9 68.85(12)
C15 C11 C10 C9 -169.01(9)
C2 N1 C16 C11 -178.68(9)
C6 N1 C16 C11 -54.58(12)
C12 C11 C16 N1 60.51(11)
C15 C11 C16 N1 177.20(9)
C10 C11 C16 N1 -60.88(12)
C16 N1 C2 C3 -173.98(10)
C6 N1 C2 C3 60.81(13)
N1 C2 C3 C4 -56.83(14)
C5 C4 C3 C2 53.26(14)
C19' N18 C19 C20 49.01(15)
C17 N18 C19 C20 174.80(11)
C17 N18 C19' C20' -57.63(14)
C19 N18 C19' C20' 64.60(14)
